data_4510976
loop_
_publ_author_name
'Li, Zhao-Yang'
'Dai, Jing-Wei'
'Wang, Ning'
'Qiu, Hui-Hua'
'Yue, Shan-Tang'
'Liu, Ying-Liang'

_publ_contact_author
;
 Shantang Yue
 School of Chemistry and Environment
 South China Nomal University 
 Guangzhou 510006
 P. R. China
;
_publ_section_title
;
 A Series of Three-Dimensional 4d--4f Heterometallic Coordination
 Polymers with Six-Connected Doubly Interpenetrated pcu Net Topology:
 Structural, Photoluminescent, and Magnetic Properties
;
_journal_coden_ASTM CGDEFU
_journal_issue 6
_journal_name_full 'Crystal Growth & Design'
_journal_page_first 2746
_journal_page_last 2751
_journal_paper_doi 10.1021/cg100245a
_journal_volume 10
_journal_year 2010
_chemical_formula_moiety 'C19 H11 Ag Gd N4 O11, H2 O'
_chemical_formula_sum 'C19 H13 Ag Gd N4 O12'
_chemical_formula_weight 754.45
_space_group_IT_number 14
_symmetry_cell_setting monoclinic
_symmetry_space_group_name_Hall '-P 2ybc'
_symmetry_space_group_name_H-M 'P 1 21/c 1'
_atom_sites_solution_hydrogens geom
_atom_sites_solution_primary direct
_atom_sites_solution_secondary difmap
_audit_creation_method SHELXL-97
_cell_angle_alpha 90.00
_cell_angle_beta 92.669(2)
_cell_angle_gamma 90.00
_cell_formula_units_Z 4
_cell_length_a 6.7830(8)
_cell_length_b 15.9415(18)
_cell_length_c 19.364(2)
_cell_measurement_reflns_used 2573
_cell_measurement_temperature 298(2)
_cell_measurement_theta_max 26.64
_cell_measurement_theta_min 2.46
_cell_volume 2091.6(4)
_computing_cell_refinement 'SAINT (Bruker, 2004)'
_computing_data_collection 'APEX-II (Bruker, 2004)'
_computing_data_reduction 'APEX-II (Bruker, 2004)'
_computing_molecular_graphics 'SHELXTL-XP (Bruker, 2004)'
_computing_publication_material SHELXL-97
_computing_structure_refinement 'SHELXL-97 (Sheldrick, 1997)'
_computing_structure_solution 'SHELXS-97 (Sheldrick, 1990)'
_diffrn_ambient_temperature 298(2)
_diffrn_measured_fraction_theta_full 0.984
_diffrn_measured_fraction_theta_max 0.984
_diffrn_measurement_device_type 'Bruker APEX-II area-detector diffractometer'
_diffrn_measurement_method '\f and \w scan'
_diffrn_radiation_monochromator graphite
_diffrn_radiation_source 'fine-focus sealed tube'
_diffrn_radiation_type MoK\a
_diffrn_radiation_wavelength 0.71073
_diffrn_reflns_av_R_equivalents 0.0362
_diffrn_reflns_av_sigmaI/netI 0.0521
_diffrn_reflns_limit_h_max 8
_diffrn_reflns_limit_h_min -8
_diffrn_reflns_limit_k_max 17
_diffrn_reflns_limit_k_min -19
_diffrn_reflns_limit_l_max 23
_diffrn_reflns_limit_l_min -18
_diffrn_reflns_number 9384
_diffrn_reflns_theta_full 26.00
_diffrn_reflns_theta_max 26.00
_diffrn_reflns_theta_min 2.11
_exptl_absorpt_coefficient_mu 4.160
_exptl_absorpt_correction_T_max 0.5381
_exptl_absorpt_correction_T_min 0.4479
_exptl_absorpt_correction_type multi-scan
_exptl_absorpt_process_details SADABS
_exptl_crystal_density_diffrn 2.396
_exptl_crystal_density_method 'not measured'
_exptl_crystal_F_000 1448.0
_exptl_crystal_size_max 0.23
_exptl_crystal_size_mid 0.20
_exptl_crystal_size_min 0.17
_refine_diff_density_max 0.947
_refine_diff_density_min -0.712
_refine_diff_density_rms 0.163
_refine_ls_extinction_method none
_refine_ls_goodness_of_fit_ref 1.002
_refine_ls_hydrogen_treatment constr
_refine_ls_matrix_type full
_refine_ls_number_parameters 338
_refine_ls_number_reflns 4056
_refine_ls_number_restraints 0
_refine_ls_restrained_S_all 1.002
_refine_ls_R_factor_all 0.0545
_refine_ls_R_factor_gt 0.0356
_refine_ls_shift/su_max 0.001
_refine_ls_shift/su_mean 0.000
_refine_ls_structure_factor_coef Fsqd
_refine_ls_weighting_details 'calc w=1/[\s^2^(Fo^2^)+(0.0368P)^2^+0.0000P] where P=(Fo^2^+2Fc^2^)/3'
_refine_ls_weighting_scheme calc
_refine_ls_wR_factor_gt 0.0706
_refine_ls_wR_factor_ref 0.0778
_reflns_number_gt 3128
_reflns_number_total 4056
_reflns_threshold_expression >2sigma(I)
_cod_data_source_file CIFs-revised.cif
_cod_data_source_block 3
_cod_original_sg_symbol_H-M 'P 21/c'
_cod_database_code 4510976

loop_
_symmetry_equiv_pos_as_xyz
'x, y, z'
'-x, y+1/2, -z+1/2'
'-x, -y, -z'
'x, -y-1/2, z-1/2'

loop_
_atom_site_label
_atom_site_type_symbol
_atom_site_fract_x
_atom_site_fract_y
_atom_site_fract_z
_atom_site_U_iso_or_equiv
_atom_site_adp_type
_atom_site_occupancy
_atom_site_symmetry_multiplicity
_atom_site_calc_flag
_atom_site_refinement_flags
Ag1 Ag 0.5000 0.5000 0.5000 0.0416(2) Uani 1 2 d S
Ag2 Ag 0.0000 0.0000 0.0000 0.03668(19) Uani 1 2 d S
C1 C 0.5406(10) 0.6873(4) 0.4966(3) 0.0378(17) Uani 1 1 d .
H1 H 0.5490 0.6872 0.5447 0.045 Uiso 1 1 calc R
C2 C 0.5086(9) 0.6470(4) 0.3900(3) 0.0277(14) Uani 1 1 d .
C3 C 0.5359(9) 0.7336(4) 0.3905(3) 0.0280(14) Uani 1 1 d .
C4 C 0.5385(8) 0.7801(4) 0.3297(3) 0.0268(14) Uani 1 1 d .
H4 H 0.5610 0.8377 0.3302 0.032 Uiso 1 1 calc R
C5 C 0.4759(8) 0.6037(4) 0.3277(3) 0.0271(14) Uani 1 1 d .
H5 H 0.4597 0.5458 0.3268 0.033 Uiso 1 1 calc R
C6 C 0.5066(8) 0.7371(4) 0.2691(3) 0.0245(13) Uani 1 1 d .
C7 C 0.4684(8) 0.6503(4) 0.2678(3) 0.0252(14) Uani 1 1 d .
C8 C 0.5293(9) 0.7822(4) 0.2031(3) 0.0315(15) Uani 1 1 d .
C9 C 0.3844(9) 0.6103(4) 0.2026(3) 0.0265(14) Uani 1 1 d .
C10 C 0.4735(9) 0.4543(4) 0.0014(3) 0.0242(13) Uani 1 1 d .
C11 C -0.0504(8) 0.3593(4) 0.0291(3) 0.0219(13) Uani 1 1 d .
C12 C -0.0489(9) 0.3943(4) 0.1861(3) 0.0221(13) Uani 1 1 d .
C13 C -0.0367(8) 0.3072(3) 0.1556(3) 0.0205(12) Uani 1 1 d .
C14 C -0.0346(8) 0.2913(4) 0.0831(3) 0.0216(13) Uani 1 1 d .
C15 C -0.0200(8) 0.2425(4) 0.2017(3) 0.0223(13) Uani 1 1 d .
H15 H -0.0216 0.2523 0.2490 0.027 Uiso 1 1 calc R
C16 C -0.0260(8) 0.2106(4) 0.0588(3) 0.0224(13) Uani 1 1 d .
H16 H -0.0334 0.1996 0.0116 0.027 Uiso 1 1 calc R
C17 C -0.0061(8) 0.1460(4) 0.1062(3) 0.0219(13) Uani 1 1 d .
C18 C -0.0004(8) 0.1617(4) 0.1764(3) 0.0219(13) Uani 1 1 d .
C19 C 0.0248(10) 0.0267(4) 0.1579(3) 0.0313(15) Uani 1 1 d .
H19 H 0.0374 -0.0305 0.1663 0.038 Uiso 1 1 calc R
Gd1 Gd 0.15234(4) 0.538703(18) 0.092424(13) 0.01964(9) Uani 1 1 d .
N1 N 0.5127(8) 0.6184(3) 0.4583(2) 0.0340(13) Uani 1 1 d .
N2 N 0.5547(8) 0.7552(4) 0.4590(2) 0.0389(14) Uani 1 1 d .
H2 H 0.5728 0.8052 0.4748 0.047 Uiso 1 1 calc R
N3 N 0.0084(8) 0.0600(3) 0.0951(2) 0.0295(12) Uani 1 1 d .
N4 N 0.0211(7) 0.0842(3) 0.2072(2) 0.0284(12) Uani 1 1 d .
H4A H 0.0306 0.0748 0.2510 0.034 Uiso 1 1 calc R
O1 O 0.4519(8) 0.8582(3) 0.1957(2) 0.0513(14) Uani 1 1 d .
H1A H 0.3753 0.8667 0.2265 0.077 Uiso 1 1 calc R
O2 O 0.6219(7) 0.7527(3) 0.1560(2) 0.0414(12) Uani 1 1 d .
O3 O 0.2383(6) 0.6478(3) 0.1726(2) 0.0302(10) Uani 1 1 d .
O4 O 0.4443(6) 0.5412(3) 0.1813(2) 0.0298(10) Uani 1 1 d .
O5 O 0.0965(6) 0.4433(2) 0.17813(19) 0.0272(10) Uani 1 1 d .
O6 O -0.1916(7) 0.4127(3) 0.2203(2) 0.0418(12) Uani 1 1 d .
O7 O -0.0818(6) 0.4356(2) 0.04460(19) 0.0266(9) Uani 1 1 d .
O8 O -0.0371(6) 0.3382(3) -0.03334(19) 0.0309(10) Uani 1 1 d .
O9 O 0.3443(6) 0.4324(3) 0.0419(2) 0.0304(10) Uani 1 1 d .
O10 O 0.5601(6) 0.4050(2) -0.03792(18) 0.0254(9) Uani 1 1 d .
O1W O -0.1673(6) 0.5817(3) 0.1419(2) 0.0342(10) Uani 1 1 d .
H1W H -0.2654 0.5469 0.1570 0.051 Uiso 1 1 d R
H2W H -0.2300 0.6275 0.1325 0.051 Uiso 1 1 d R
O2W O 1.0113(11) 0.8301(4) 0.1173(3) 0.095(2) Uani 1 1 d .
H4W H 1.0979 0.7835 0.1138 0.143 Uiso 1 1 d R
H3W H 0.8802 0.8087 0.1217 0.143 Uiso 1 1 d R

loop_
_atom_site_aniso_label
_atom_site_aniso_U_11
_atom_site_aniso_U_22
_atom_site_aniso_U_33
_atom_site_aniso_U_23
_atom_site_aniso_U_13
_atom_site_aniso_U_12
Ag1 0.0572(5) 0.0376(4) 0.0296(4) 0.0072(3) -0.0001(3) 0.0013(4)
Ag2 0.0551(5) 0.0265(4) 0.0285(4) -0.0065(3) 0.0026(3) 0.0023(4)
C1 0.052(5) 0.039(4) 0.021(3) 0.002(3) -0.008(3) 0.000(4)
C2 0.025(4) 0.032(4) 0.025(3) 0.000(3) -0.004(2) 0.004(3)
C3 0.026(4) 0.026(4) 0.031(3) -0.006(3) -0.006(3) 0.005(3)
C4 0.022(3) 0.024(3) 0.034(3) -0.003(3) -0.006(3) -0.002(3)
C5 0.027(4) 0.023(3) 0.030(3) -0.007(3) 0.000(3) -0.001(3)
C6 0.016(3) 0.027(4) 0.029(3) 0.000(3) -0.004(2) 0.001(3)
C7 0.013(3) 0.038(4) 0.024(3) -0.008(3) -0.001(2) 0.003(3)
C8 0.027(4) 0.035(4) 0.032(4) 0.000(3) 0.001(3) -0.006(3)
C9 0.025(4) 0.035(4) 0.020(3) 0.001(3) 0.008(2) -0.007(3)
C10 0.023(3) 0.029(3) 0.021(3) -0.002(3) 0.002(2) -0.002(3)
C11 0.022(3) 0.020(3) 0.024(3) 0.001(2) 0.000(2) -0.004(3)
C12 0.022(3) 0.021(3) 0.023(3) 0.001(2) -0.003(2) 0.005(3)
C13 0.018(3) 0.020(3) 0.023(3) -0.003(2) 0.001(2) -0.002(3)
C14 0.020(3) 0.020(3) 0.024(3) 0.003(2) -0.001(2) 0.000(3)
C15 0.019(3) 0.027(3) 0.021(3) 0.001(2) 0.003(2) -0.005(3)
C16 0.030(4) 0.025(3) 0.013(3) 0.001(2) -0.002(2) 0.000(3)
C17 0.022(3) 0.019(3) 0.024(3) -0.002(2) 0.001(2) 0.001(3)
C18 0.015(3) 0.027(3) 0.023(3) 0.003(2) 0.001(2) 0.000(3)
C19 0.044(4) 0.021(3) 0.029(3) 0.002(3) 0.002(3) 0.005(3)
Gd1 0.02242(16) 0.01896(15) 0.01768(14) -0.00084(12) 0.00237(10) -0.00033(14)
N1 0.051(4) 0.027(3) 0.024(3) 0.000(2) -0.004(2) 0.003(3)
N2 0.051(4) 0.036(3) 0.028(3) -0.015(3) -0.011(3) 0.004(3)
N3 0.042(3) 0.023(3) 0.023(3) 0.002(2) 0.000(2) 0.002(2)
N4 0.036(3) 0.030(3) 0.019(3) 0.004(2) -0.001(2) 0.002(3)
O1 0.057(4) 0.048(3) 0.050(3) 0.019(2) 0.017(2) 0.013(3)
O2 0.044(3) 0.046(3) 0.035(3) 0.002(2) 0.013(2) 0.004(2)
O3 0.025(2) 0.035(3) 0.029(2) -0.0083(19) -0.0086(18) 0.007(2)
O4 0.032(3) 0.029(2) 0.028(2) -0.008(2) -0.0026(18) -0.001(2)
O5 0.029(3) 0.028(3) 0.023(2) 0.0014(17) -0.0025(17) -0.0065(19)
O6 0.041(3) 0.032(3) 0.054(3) -0.012(2) 0.022(2) -0.002(2)
O7 0.034(3) 0.020(2) 0.025(2) 0.0010(17) -0.0040(18) -0.0012(19)
O8 0.044(3) 0.027(2) 0.021(2) 0.0041(18) 0.0024(18) 0.011(2)
O9 0.034(3) 0.023(2) 0.035(2) 0.0000(18) 0.0116(19) 0.000(2)
O10 0.028(2) 0.024(2) 0.025(2) -0.0037(17) 0.0082(17) -0.0007(19)
O1W 0.027(2) 0.036(3) 0.040(3) 0.004(2) 0.0021(19) 0.007(2)
O2W 0.141(7) 0.069(5) 0.076(5) -0.014(3) 0.013(4) -0.015(5)

loop_
_atom_type_symbol
_atom_type_description
_atom_type_scat_dispersion_real
_atom_type_scat_dispersion_imag
_atom_type_scat_source
C C 0.0033 0.0016 'International Tables Vol C Tables 4.2.6.8 and 6.1.1.4'
H H 0.0000 0.0000 'International Tables Vol C Tables 4.2.6.8 and 6.1.1.4'
N N 0.0061 0.0033 'International Tables Vol C Tables 4.2.6.8 and 6.1.1.4'
O O 0.0106 0.0060 'International Tables Vol C Tables 4.2.6.8 and 6.1.1.4'
Ag Ag -0.8971 1.1015 'International Tables Vol C Tables 4.2.6.8 and 6.1.1.4'
Gd Gd -0.1653 3.9035 'International Tables Vol C Tables 4.2.6.8 and 6.1.1.4'

loop_
_geom_angle_atom_site_label_1
_geom_angle_atom_site_label_2
_geom_angle_atom_site_label_3
_geom_angle
_geom_angle_site_symmetry_1
_geom_angle_site_symmetry_3
N1 Ag1 N1 180.000(1) . 3_666
N3 Ag2 N3 180.0(3) 3 .
N2 C1 N1 112.5(5) . .
N2 C1 H1 123.7 . .
N1 C1 H1 123.7 . .
C3 C2 N1 108.7(5) . .
C3 C2 C5 120.7(5) . .
N1 C2 C5 130.5(6) . .
N2 C3 C2 105.1(5) . .
N2 C3 C4 132.9(6) . .
C2 C3 C4 122.0(5) . .
C6 C4 C3 116.8(6) . .
C6 C4 H4 121.6 . .
C3 C4 H4 121.6 . .
C7 C5 C2 117.3(6) . .
C7 C5 H5 121.3 . .
C2 C5 H5 121.3 . .
C4 C6 C7 122.1(5) . .
C4 C6 C8 118.6(6) . .
C7 C6 C8 119.2(5) . .
C5 C7 C6 121.0(5) . .
C5 C7 C9 118.5(6) . .
C6 C7 C9 119.7(5) . .
O2 C8 O1 119.0(6) . .
O2 C8 C6 122.2(6) . .
O1 C8 C6 118.7(5) . .
O4 C9 O3 121.4(5) . .
O4 C9 C7 122.3(6) . .
O3 C9 C7 116.1(5) . .
O4 C9 Gd1 64.8(3) . .
O3 C9 Gd1 56.8(3) . .
C7 C9 Gd1 168.4(4) . .
O10 C10 O9 124.4(5) . .
O10 C10 C10 117.8(6) . 3_665
O9 C10 C10 117.8(6) . 3_665
O8 C11 O7 120.1(5) . .
O8 C11 C14 117.8(5) . .
O7 C11 C14 122.1(5) . .
O8 C11 Gd1 53.2(3) . 3_565
O7 C11 Gd1 67.8(3) . 3_565
C14 C11 Gd1 165.4(4) . 3_565
O6 C12 O5 123.4(5) . .
O6 C12 C13 119.1(5) . .
O5 C12 C13 117.4(5) . .
C15 C13 C14 120.3(5) . .
C15 C13 C12 116.3(5) . .
C14 C13 C12 123.4(5) . .
C16 C14 C13 120.4(5) . .
C16 C14 C11 116.1(5) . .
C13 C14 C11 123.5(5) . .
C13 C15 C18 118.5(5) . .
C13 C15 H15 120.8 . .
C18 C15 H15 120.8 . .
C14 C16 C17 118.4(5) . .
C14 C16 H16 120.8 . .
C17 C16 H16 120.8 . .
C18 C17 C16 121.1(5) . .
C18 C17 N3 109.4(5) . .
C16 C17 N3 129.5(5) . .
N4 C18 C17 105.2(5) . .
N4 C18 C15 133.6(5) . .
C17 C18 C15 121.2(5) . .
N3 C19 N4 112.4(5) . .
N3 C19 H19 123.8 . .
N4 C19 H19 123.8 . .
O5 Gd1 O9 86.42(14) . .
O5 Gd1 O8 146.15(14) . 3_565
O9 Gd1 O8 124.27(13) . 3_565
O5 Gd1 O3 93.20(14) . .
O9 Gd1 O3 131.77(14) . .
O8 Gd1 O3 77.10(14) 3_565 .
O5 Gd1 O10 136.12(14) . 3_665
O9 Gd1 O10 67.55(13) . 3_665
O8 Gd1 O10 74.92(14) 3_565 3_665
O3 Gd1 O10 80.61(13) . 3_665
O5 Gd1 O7 72.65(13) . .
O9 Gd1 O7 73.89(14) . .
O8 Gd1 O7 100.33(14) 3_565 .
O3 Gd1 O7 150.90(14) . .
O10 Gd1 O7 127.24(12) 3_665 .
O5 Gd1 O1W 74.32(14) . .
O9 Gd1 O1W 148.54(14) . .
O8 Gd1 O1W 71.85(14) 3_565 .
O3 Gd1 O1W 75.02(14) . .
O10 Gd1 O1W 142.25(14) 3_665 .
O7 Gd1 O1W 76.68(14) . .
O5 Gd1 O4 70.92(14) . .
O9 Gd1 O4 82.32(14) . .
O8 Gd1 O4 122.34(14) 3_565 .
O3 Gd1 O4 52.69(13) . .
O10 Gd1 O4 71.05(13) 3_665 .
O7 Gd1 O4 137.31(13) . .
O1W Gd1 O4 113.23(13) . .
O5 Gd1 O7 141.43(13) . 3_565
O9 Gd1 O7 77.24(13) . 3_565
O8 Gd1 O7 50.66(12) 3_565 3_565
O3 Gd1 O7 123.69(13) . 3_565
O10 Gd1 O7 68.12(12) 3_665 3_565
O7 Gd1 O7 69.33(14) . 3_565
O1W Gd1 O7 102.53(13) . 3_565
O4 Gd1 O7 138.77(13) . 3_565
O5 Gd1 C9 80.02(15) . .
O9 Gd1 C9 107.55(17) . .
O8 Gd1 C9 100.83(16) 3_565 .
O3 Gd1 C9 26.56(16) . .
O10 Gd1 C9 75.48(14) 3_665 .
O7 Gd1 C9 152.54(14) . .
O1W Gd1 C9 93.58(15) . .
O4 Gd1 C9 26.20(15) . .
O7 Gd1 C9 138.13(14) 3_565 .
O5 Gd1 C11 155.75(15) . 3_565
O9 Gd1 C11 100.32(15) . 3_565
O8 Gd1 C11 25.08(14) 3_565 3_565
O3 Gd1 C11 99.22(15) . 3_565
O10 Gd1 C11 66.99(14) 3_665 3_565
O7 Gd1 C11 86.76(15) . 3_565
O1W Gd1 C11 88.81(14) . 3_565
O4 Gd1 C11 132.82(15) . 3_565
O7 Gd1 C11 25.83(13) 3_565 3_565
C9 Gd1 C11 119.06(17) . 3_565
C1 N1 C2 104.7(5) . .
C1 N1 Ag1 123.0(4) . .
C2 N1 Ag1 132.2(4) . .
C1 N2 C3 108.9(5) . .
C1 N2 H2 125.5 . .
C3 N2 H2 125.5 . .
C19 N3 C17 104.9(5) . .
C19 N3 Ag2 128.8(4) . .
C17 N3 Ag2 126.3(4) . .
C19 N4 C18 108.2(5) . .
C19 N4 H4A 125.9 . .
C18 N4 H4A 125.9 . .
C8 O1 H1A 109.5 . .
C9 O3 Gd1 96.6(4) . .
C9 O4 Gd1 89.0(4) . .
C12 O5 Gd1 130.4(3) . .
C11 O7 Gd1 128.4(4) . .
C11 O7 Gd1 86.4(3) . 3_565
Gd1 O7 Gd1 110.67(14) . 3_565
C11 O8 Gd1 101.7(3) . 3_565
C10 O9 Gd1 118.2(4) . .
C10 O10 Gd1 116.0(3) . 3_665
Gd1 O1W H1W 127.3 . .
Gd1 O1W H2W 125.4 . .
H1W O1W H2W 102.7 . .
H4W O2W H3W 107.9 . .

loop_
_geom_bond_atom_site_label_1
_geom_bond_atom_site_label_2
_geom_bond_distance
_geom_bond_site_symmetry_2
Ag1 N1 2.057(5) .
Ag1 N1 2.057(5) 3_666
Ag2 N3 2.074(5) 3
Ag2 N3 2.074(5) .
C1 N2 1.310(8) .
C1 N1 1.335(8) .
C1 H1 0.9300 .
C2 C3 1.392(8) .
C2 N1 1.397(7) .
C2 C5 1.399(8) .
C3 N2 1.371(7) .
C3 C4 1.392(8) .
C4 C6 1.367(8) .
C4 H4 0.9300 .
C5 C7 1.377(8) .
C5 H5 0.9300 .
C6 C7 1.409(8) .
C6 C8 1.481(8) .
C7 C9 1.503(8) .
C8 O2 1.225(7) .
C8 O1 1.326(8) .
C9 O4 1.250(7) .
C9 O3 1.274(7) .
C9 Gd1 2.831(6) .
C10 O10 1.258(6) .
C10 O9 1.253(6) .
C10 C10 1.502(11) 3_665
C11 O8 1.262(6) .
C11 O7 1.273(6) .
C11 C14 1.507(7) .
C11 Gd1 2.917(6) 3_565
C12 O6 1.234(7) .
C12 O5 1.274(7) .
C12 C13 1.512(8) .
C13 C15 1.366(8) .
C13 C14 1.428(7) .
C14 C16 1.372(8) .
C15 C18 1.386(8) .
C15 H15 0.9300 .
C16 C17 1.382(8) .
C16 H16 0.9300 .
C17 C18 1.381(7) .
C17 N3 1.391(7) .
C18 N4 1.376(7) .
C19 N3 1.326(7) .
C19 N4 1.326(7) .
C19 H19 0.9300 .
Gd1 O5 2.295(4) .
Gd1 O9 2.375(4) .
Gd1 O8 2.386(4) 3_565
Gd1 O3 2.386(4) .
Gd1 O10 2.432(4) 3_665
Gd1 O7 2.438(4) .
Gd1 O1W 2.506(4) .
Gd1 O4 2.562(4) .
Gd1 O7 2.705(4) 3_565
Gd1 C11 2.917(6) 3_565
N2 H2 0.8600 .
N4 H4A 0.8600 .
O1 H1A 0.8200 .
O7 Gd1 2.705(4) 3_565
O8 Gd1 2.386(4) 3_565
O10 Gd1 2.432(4) 3_665
O1W H1W 0.9246 .
O1W H2W 0.8599 .
O2W H4W 0.9512 .
O2W H3W 0.9597 .

loop_
_geom_hbond_atom_site_label_D
_geom_hbond_atom_site_label_H
_geom_hbond_atom_site_label_A
_geom_hbond_distance_DH
_geom_hbond_distance_HA
_geom_hbond_distance_DA
_geom_hbond_angle_DHA
_geom_hbond_site_symmetry_A
N2 H2 O9 0.86 2.13 2.907(7) 149.5 2_655
N2 H2 O10 0.86 2.22 2.959(6) 143.4 2_655
N4 H4A O1W 0.86 2.23 3.041(6) 156.1 2_545
N4 H4A O5 0.86 2.67 3.282(6) 129.3 2_545
N4 H4A O3 0.86 2.67 3.149(6) 116.6 2_545
O1 H1A O6 0.82 1.81 2.604(6) 163.2 2
O1W H1W O4 0.92 2.05 2.850(6) 144.4 1_455
O1W H1W O6 0.92 2.50 3.100(6) 122.5 .
O1W H2W O2 0.86 2.29 3.097(6) 156.3 1_455
O2W H4W O8 0.95 2.51 3.145(7) 124.3 3_665
O2W H4W O3 0.95 2.60 3.435(8) 146.2 1_655
O2W H3W O2 0.96 2.10 3.040(9) 165.5 .
